data_7044344
loop_
_publ_author_name
'Brown, Asha'
'Mennie, Katrina M.'
'Mason, Owen'
'White, Nicholas G.'
'Beer, Paul D.'

_publ_section_title
;
 Copper(ii)-directed synthesis of neutral heteroditopic [2]rotaxane
 ion-pair host systems incorporating hydrogen and halogen bonding anion
 binding cavities
;
_journal_name_full 'Dalton Trans.'
_journal_paper_doi 10.1039/C7DT02832F
_journal_year 2017
_chemical_compound_source synthesised
_chemical_formula_moiety '2(C40 H45 Cu N7 O4), 4(Cl O4), 3(C2 H3 N)'
_chemical_formula_sum 'C86 H99 Cl4 Cu2 N17 O24'
_chemical_formula_weight 2023.73
_space_group_IT_number 2
_symmetry_cell_setting triclinic
_symmetry_space_group_name_Hall '-P 1'
_symmetry_space_group_name_H-M 'P -1'
_atom_sites_solution_hydrogens difmap
_atom_sites_solution_primary other
_audit_update_record
;
2017-07-06 deposited with the CCDC.
2017-09-12 downloaded from the CCDC.
;
_cell_angle_alpha 89.3012(5)
_cell_angle_beta 89.6569(5)
_cell_angle_gamma 83.8028(5)
_cell_formula_units_Z 2
_cell_length_a 14.48680(10)
_cell_length_b 16.0097(2)
_cell_length_c 21.0577(2)
_cell_measurement_reflns_used 101751
_cell_measurement_temperature 150
_cell_measurement_theta_max 27
_cell_measurement_theta_min 5
_cell_volume 4854.94(8)
_computing_cell_refinement 'DENZO/SCALEPACK (Otwinowski & Minor, 1997)'
_computing_data_collection 'COLLECT (Nonius, 2001).'
_computing_data_reduction 'DENZO/SCALEPACK (Otwinowski & Minor, 1997)'
_computing_publication_material 'CRYSTALS (Betteridge et al., 2003)'
_computing_structure_refinement 'CRYSTALS (Betteridge et al., 2003)'
_computing_structure_solution 'Superflip (Palatinus & Chapuis, 2007)'
_diffrn_ambient_temperature 150
_diffrn_measured_fraction_theta_full 0.993
_diffrn_measured_fraction_theta_max 0.991
_diffrn_measurement_device Area
_diffrn_measurement_device_type 'Nonius KappaCCD'
_diffrn_measurement_method \w
_diffrn_radiation_monochromator graphite
_diffrn_radiation_type 'Mo K\a'
_diffrn_radiation_wavelength 0.71073
_diffrn_reflns_av_R_equivalents 0.078
_diffrn_reflns_limit_h_max 18
_diffrn_reflns_limit_h_min -18
_diffrn_reflns_limit_k_max 20
_diffrn_reflns_limit_k_min -20
_diffrn_reflns_limit_l_max 27
_diffrn_reflns_limit_l_min 0
_diffrn_reflns_number 197575
_diffrn_reflns_theta_full 26.912
_diffrn_reflns_theta_max 27.461
_diffrn_reflns_theta_min 5.100
_diffrn_standards_number 0
_exptl_absorpt_coefficient_mu 0.628
_exptl_absorpt_correction_T_max 1.00
_exptl_absorpt_correction_T_min 0.70
_exptl_absorpt_correction_type multi-scan
_exptl_absorpt_process_details 'DENZO/SCALEPACK (Otwinowski & Minor, 1997)'
_exptl_crystal_colour 'pale blue'
_exptl_crystal_density_diffrn 1.384
_exptl_crystal_density_meas ?
_exptl_crystal_density_method 'not measured'
_exptl_crystal_description plate
_exptl_crystal_F_000 2104
_exptl_crystal_recrystallization_method 'Re-crystallisation from solvent: acetonitrile, di-isopropyl ether'
_exptl_crystal_size_max 0.18
_exptl_crystal_size_mid 0.16
_exptl_crystal_size_min 0.04
_platon_squeeze_details
;
The discrete Fourier transform of the void region were treated as 
contributions to the A and B parts of the calculated structure factors.
;
_refine_diff_density_max 1.84
_refine_diff_density_min -1.81
_refine_ls_extinction_method None
_refine_ls_goodness_of_fit_ref 0.9502
_refine_ls_hydrogen_treatment constr
_refine_ls_matrix_type full
_refine_ls_number_parameters 1238
_refine_ls_number_reflns 15286
_refine_ls_number_restraints 551
_refine_ls_R_factor_all 0.0908
_refine_ls_R_factor_gt 0.0695
_refine_ls_shift/su_max 0.0004864
_refine_ls_shift/su_mean 0.0000208
_refine_ls_structure_factor_coef Fsqd
_refine_ls_weighting_details
;
 Method, part 1, Chebychev polynomial, (Watkin, 1994, Prince, 1982) 
 [weight] = 1.0/[A~0~*T~0~(x)+A~1~*T~1~(x) ... +A~n-1~]*T~n-1~(x)] 
 where A~i~ are the Chebychev coefficients listed below and x= Fcalc/Fmax 
 Method = Robust Weighting (Prince, 1982) 
 W = [weight] * [1-(deltaF/6*sigmaF)^2^]^2^ 
 A~i~ are: 
 31.0 47.2 22.9 5.72 
;
_refine_ls_weighting_scheme calc
_refine_ls_wR_factor_all 0.1901
_refine_ls_wR_factor_gt 0.1722
_refine_ls_wR_factor_ref 0.1901
_reflns_limit_h_max 18
_reflns_limit_h_min -18
_reflns_limit_k_max 20
_reflns_limit_k_min -20
_reflns_limit_l_max 27
_reflns_limit_l_min 0
_reflns_number_gt 11584
_reflns_number_total 22025
_reflns_threshold_expression I>2.0\s(I)
_oxford_diffrn_Wilson_B_factor 3.19
_oxford_diffrn_Wilson_scale 28.06
_oxford_refine_ls_r_factor_ref 0.0908
_oxford_refine_ls_scale 0.20436(14)
_oxford_reflns_number_all 15286
_oxford_reflns_threshold_expression_ref I>-3.0\s(I)
_cod_data_source_file c7dt02832f2.cif
_cod_data_source_block pseudorotaxane-3-bipyridine-Cu-2ClO4
_cod_depositor_comments
;
The following automatic conversions were performed:

'_atom_sites_solution_primary' value 'Other' changed to 'other'
according to
/home/data/users/saulius/crontab/automatic-downloads/rss-feeds/RSC/lib/dictionaries/cif_core.dic
dictionary named 'cif_core.dic' version 2.4.2 from 2011-04-26.

'_exptl_crystal_density_meas' value 'not measured' was changed to '?'
- the value is perceived as not measured.

Automatic conversion script
Id: cif_fix_values 4973 2017-02-22 13:04:09Z antanas 
;
_cod_original_sg_symbol_H-M 'P -1 '
_cod_database_code 7044344

loop_
_symmetry_equiv_pos_as_xyz
x,y,z
-x,-y,-z

loop_
_atom_site_label
_atom_site_type_symbol
_atom_site_fract_x
_atom_site_fract_y
_atom_site_fract_z
_atom_site_U_iso_or_equiv
_atom_site_occupancy
_atom_site_adp_type
_atom_site_refinement_flags_posn
_atom_site_refinement_flags_adp
_atom_site_refinement_flags_occupancy
_atom_site_disorder_assembly
_atom_site_disorder_group
C1 C 0.3087(3) 0.2750(3) 0.6550(2) 0.0354 1.0000 Uani . . . . .
C2 C 0.3412(3) 0.3410(3) 0.6872(2) 0.0349 1.0000 Uani . . . . .
C3 C 0.3886(3) 0.3984(3) 0.6537(2) 0.0413 1.0000 Uani . . . . .
C4 C 0.4031(4) 0.3901(3) 0.5888(2) 0.0479 1.0000 Uani . . . . .
C5 C 0.3708(3) 0.3248(3) 0.5573(2) 0.0448 1.0000 Uani . . . . .
C6 C 0.3241(3) 0.2655(3) 0.5902(2) 0.0366 1.0000 Uani . . . . .
C7 C 0.2913(3) 0.1948(4) 0.5530(2) 0.0425 1.0000 Uani . . . . .
O8 O 0.2750(3) 0.2041(3) 0.49630(16) 0.0638 1.0000 Uani . . . . .
N9 N 0.2821(3) 0.1232(3) 0.58433(19) 0.0456 1.0000 Uani . . . . .
C10 C 0.2554(4) 0.0480(4) 0.5546(3) 0.0514 1.0000 Uani . . . . .
C11 C 0.1567(4) 0.0321(3) 0.5712(3) 0.0488 1.0000 Uani . . . . .
O12 O 0.0957(2) 0.0969(2) 0.54142(16) 0.0461 1.0000 Uani . . . . .
C13 C 0.0026(3) 0.0960(3) 0.5521(2) 0.0396 1.0000 Uani . . . . .
C14 C -0.0537(4) 0.1589(3) 0.5216(2) 0.0472 1.0000 Uani . . . . .
C15 C -0.1484(4) 0.1659(3) 0.5312(2) 0.0466 1.0000 Uani . . . . .
C16 C -0.1887(3) 0.1110(3) 0.5716(2) 0.0409 1.0000 Uani . . . . .
C17 C -0.1311(4) 0.0477(3) 0.6009(2) 0.0422 1.0000 Uani . . . . .
C18 C -0.0357(4) 0.0386(3) 0.5911(2) 0.0426 1.0000 Uani . . . . .
C19 C -0.2912(4) 0.1218(3) 0.5843(2) 0.0473 1.0000 Uani . . . . .
N20 N -0.3196(3) 0.2001(3) 0.6209(2) 0.0417 1.0000 Uani . . . . .
C21 C -0.4222(4) 0.2135(3) 0.6289(3) 0.0479 1.0000 Uani . . . . .
C22 C -0.4511(3) 0.1548(3) 0.6810(3) 0.0460 1.0000 Uani . . . . .
N23 N -0.3867(3) 0.1540(3) 0.7364(2) 0.0443 1.0000 Uani . . . . .
C24 C -0.4272(4) 0.2008(4) 0.7922(3) 0.0565 1.0000 Uani . . . . .
C25 C -0.4167(4) 0.2936(4) 0.7819(3) 0.0548 1.0000 Uani . . . . .
N26 N -0.3178(3) 0.3039(3) 0.7754(2) 0.0475 1.0000 Uani . . . . .
C27 C -0.2745(4) 0.3133(4) 0.8384(3) 0.0578 1.0000 Uani . . . . .
C28 C -0.1718(4) 0.3177(3) 0.8369(2) 0.0452 1.0000 Uani . . . . .
C29 C -0.1133(4) 0.2634(3) 0.8740(2) 0.0417 1.0000 Uani . . . . .
C30 C -0.0187(3) 0.2658(3) 0.8749(2) 0.0377 1.0000 Uani . . . . .
C31 C 0.0207(3) 0.3239(3) 0.8374(2) 0.0387 1.0000 Uani . . . . .
C32 C -0.0371(4) 0.3797(3) 0.8004(2) 0.0478 1.0000 Uani . . . . .
C33 C -0.1309(4) 0.3764(3) 0.8002(3) 0.0502 1.0000 Uani . . . . .
O34 O 0.1131(2) 0.3327(2) 0.83358(15) 0.0427 1.0000 Uani . . . . .
C35 C 0.1754(4) 0.2753(3) 0.8703(2) 0.0420 1.0000 Uani . . . . .
C36 C 0.2715(4) 0.2969(3) 0.8581(2) 0.0414 1.0000 Uani . . . . .
N37 N 0.2955(3) 0.2929(3) 0.79035(18) 0.0425 1.0000 Uani . . . . .
C38 C 0.3269(3) 0.3542(3) 0.7578(2) 0.0359 1.0000 Uani . . . . .
O39 O 0.3451(4) 0.4198(3) 0.78247(18) 0.0698 1.0000 Uani . . . . .
N40 N -0.1474(3) 0.2429(3) 0.6858(2) 0.0504 1.0000 Uani . . . . .
C41 C -0.1398(5) 0.3088(4) 0.6452(3) 0.0642 1.0000 Uani . . . . .
C42 C -0.0555(5) 0.3344(5) 0.6264(4) 0.0757 1.0000 Uani . . . . .
C43 C 0.0231(6) 0.2888(5) 0.6478(4) 0.0794 1.0000 Uani . . . . .
C44 C 0.0191(4) 0.2223(4) 0.6885(3) 0.0671 1.0000 Uani . . . . .
C45 C -0.0693(4) 0.2011(4) 0.7083(3) 0.0516 1.0000 Uani . . . . .
C46 C -0.0842(4) 0.1376(3) 0.7560(3) 0.0542 1.0000 Uani . . . . .
C47 C -0.0118(5) 0.0953(4) 0.7915(3) 0.0656 1.0000 Uani . . . . .
C48 C -0.0339(5) 0.0450(4) 0.8407(4) 0.0712 1.0000 Uani . . . . .
C49 C -0.1229(6) 0.0308(4) 0.8538(3) 0.0756 1.0000 Uani . . . . .
C50 C -0.1943(5) 0.0725(4) 0.8137(3) 0.0611 1.0000 Uani . . . . .
N51 N -0.1745(3) 0.1230(3) 0.7674(2) 0.0501 1.0000 Uani . . . . .
Cu52 Cu -0.26714(4) 0.20051(4) 0.71218(3) 0.0392 1.0000 Uani . . . . .
Cl53 Cl 0.30163(9) 0.06070(8) 0.76540(6) 0.0477 1.0000 Uani D U . . .
O54 O 0.3434(4) 0.0279(3) 0.7081(2) 0.0851 1.0000 Uani D U . . .
O55 O 0.3678(3) 0.0993(3) 0.8012(2) 0.0667 1.0000 Uani D U . . .
O56 O 0.2258(3) 0.1240(3) 0.7496(2) 0.0642 1.0000 Uani D U . . .
O57 O 0.2672(4) -0.0050(2) 0.80223(19) 0.0698 1.0000 Uani D U . . .
Cl58 Cl 0.74656(9) 0.60166(8) 0.74074(6) 0.0486 1.0000 Uani D U . . .
O59 O 0.8056(3) 0.5522(2) 0.6976(2) 0.0650 1.0000 Uani D U . . .
O60 O 0.6751(3) 0.6527(3) 0.7067(2) 0.0720 1.0000 Uani D U . . .
O61 O 0.7053(3) 0.5496(3) 0.7858(2) 0.0827 1.0000 Uani D U . . .
O62 O 0.8011(3) 0.6565(3) 0.7743(2) 0.0685 1.0000 Uani D U . . .
Cl63 Cl 0.66068(10) 0.16865(8) 0.99503(7) 0.0531 1.0000 Uani D U . . .
O64 O 0.5938(4) 0.1335(4) 0.9598(3) 0.1072 1.0000 Uani D U . . .
O65 O 0.6539(4) 0.2575(3) 0.9855(3) 0.0799 1.0000 Uani D U . . .
O66 O 0.7527(4) 0.1351(3) 0.9788(3) 0.1064 1.0000 Uani D U . . .
O67 O 0.6456(3) 0.1535(3) 1.0609(2) 0.0798 1.0000 Uani D U . . .
C73 C 0.6226(9) 0.5421(4) 0.5858(4) 0.1222 1.0000 Uani D U . . .
C74 C 0.6312(5) 0.4697(4) 0.6264(3) 0.0742 1.0000 Uani D U . . .
N75 N 0.6411(5) 0.4118(4) 0.6575(4) 0.1087 1.0000 Uani D U . . .
C76 C 0.4612(5) 0.3661(5) 0.9501(4) 0.0847 1.0000 Uani D U . . .
C77 C 0.5287(4) 0.4236(4) 0.9413(3) 0.0582 1.0000 Uani D U . . .
N78 N 0.5825(4) 0.4698(3) 0.9342(3) 0.0748 1.0000 Uani D U . . .
C79 C 0.2706(4) 1.0598(4) 0.9556(3) 0.0681 1.0000 Uani D U . . .
C80 C 0.1728(5) 1.0738(4) 0.9694(3) 0.0691 1.0000 Uani D U . . .
N81 N 0.0955(5) 1.0860(6) 0.9800(4) 0.1142 1.0000 Uani D U . . .
C101 C 0.6817(3) 0.8229(3) 0.8422(2) 0.0368 1.0000 Uani . . . . .
C102 C 0.6395(3) 0.8909(3) 0.8067(2) 0.0355 1.0000 Uani . . . . .
C103 C 0.5711(3) 0.9461(3) 0.8347(3) 0.0440 1.0000 Uani . . . . .
C104 C 0.5426(4) 0.9321(4) 0.8967(3) 0.0545 1.0000 Uani . . . . .
C105 C 0.5838(4) 0.8640(4) 0.9310(2) 0.0479 1.0000 Uani . . . . .
C106 C 0.6533(3) 0.8086(3) 0.9047(2) 0.0402 1.0000 Uani . . . . .
C107 C 0.6950(4) 0.7366(3) 0.9449(2) 0.0446 1.0000 Uani . . . . .
O108 O 0.6938(3) 0.7417(3) 1.00333(17) 0.0646 1.0000 Uani . . . . .
N109 N 0.7310(3) 0.6678(3) 0.91523(19) 0.0460 1.0000 Uani . . . . .
C110 C 0.7649(4) 0.5890(4) 0.9475(3) 0.0530 1.0000 Uani . . . . .
C111 C 0.8625(4) 0.5577(3) 0.9284(2) 0.0449 1.0000 Uani . . . . .
O112 O 0.9238(2) 0.6096(2) 0.95741(15) 0.0428 1.0000 Uani . . . . .
C113 C 1.0163(3) 0.5930(3) 0.9446(2) 0.0380 1.0000 Uani . U . . .
C114 C 1.0558(4) 0.5323(3) 0.9031(2) 0.0406 1.0000 Uani . . . . .
C115 C 1.1500(4) 0.5265(3) 0.8912(2) 0.0401 1.0000 Uani . U . . .
C116 C 1.2072(4) 0.5775(3) 0.9202(2) 0.0395 1.0000 Uani . U . . .
C117 C 1.1677(4) 0.6351(3) 0.9643(2) 0.0428 1.0000 Uani . U . . .
C118 C 1.0738(4) 0.6432(3) 0.9759(2) 0.0413 1.0000 Uani . U . . .
C119 C 1.3097(4) 0.5712(3) 0.9051(3) 0.0481 1.0000 Uani . U . . .
N120 N 1.3386(3) 0.6530(3) 0.8816(2) 0.0555 1.0000 Uani . U . . .
C121 C 1.4439(4) 0.6449(5) 0.8670(4) 0.0887 1.0000 Uani . U . . .
C122 C 1.4541(5) 0.6038(5) 0.8002(5) 0.0891 1.0000 Uani . U . . .
N123 N 1.4052(4) 0.6643(4) 0.7548(4) 0.0926 1.0000 Uani . U . . .
C124 C 1.4490(4) 0.7409(5) 0.7292(3) 0.0710 1.0000 Uani . U . . .
C125 C 1.4056(4) 0.8202(5) 0.7566(4) 0.0751 1.0000 Uani . U . . .
N126 N 1.3030(3) 0.8191(3) 0.7524(2) 0.0519 1.0000 Uani . U . . .
C127 C 1.2684(4) 0.8304(4) 0.6859(3) 0.0508 1.0000 Uani . U . . .
C128 C 1.1640(3) 0.8338(3) 0.6834(2) 0.0426 1.0000 Uani . U . . .
C129 C 1.1073(4) 0.8925(3) 0.7192(2) 0.0428 1.0000 Uani . U . . .
C130 C 1.0124(3) 0.8959(3) 0.7163(2) 0.0422 1.0000 Uani . . . . .
C131 C 0.9705(3) 0.8420(3) 0.6783(2) 0.0360 1.0000 Uani . . . . .
C132 C 1.0244(3) 0.7823(3) 0.6421(2) 0.0381 1.0000 Uani . . . . .
C133 C 1.1210(4) 0.7797(3) 0.6455(2) 0.0420 1.0000 Uani . U . . .
O134 O 0.8756(2) 0.8535(2) 0.67823(15) 0.0418 1.0000 Uani . . . . .
C135 C 0.8270(3) 0.8040(3) 0.6367(2) 0.0396 1.0000 Uani . . . . .
C136 C 0.7258(3) 0.8382(3) 0.6408(2) 0.0402 1.0000 Uani . . . . .
N137 N 0.6913(3) 0.8368(2) 0.70574(17) 0.0359 1.0000 Uani . . . . .
C138 C 0.6677(3) 0.9057(3) 0.7398(2) 0.0353 1.0000 Uani . . . . .
O139 O 0.6670(3) 0.9780(2) 0.71782(16) 0.0492 1.0000 Uani . . . . .
N140 N 1.1598(3) 0.7513(2) 0.83376(19) 0.0404 1.0000 Uani . . . . .
C141 C 1.1493(4) 0.8117(3) 0.8768(3) 0.0490 1.0000 Uani . . . . .
C142 C 1.0619(4) 0.8408(3) 0.9021(3) 0.0539 1.0000 Uani . . . . .
C143 C 0.9858(4) 0.8042(4) 0.8803(3) 0.0551 1.0000 Uani . . . . .
C144 C 0.9958(4) 0.7435(3) 0.8357(3) 0.0481 1.0000 Uani . . . . .
C145 C 1.0844(3) 0.7165(3) 0.8134(2) 0.0415 1.0000 Uani . . . . .
C146 C 1.1027(4) 0.6487(3) 0.7658(2) 0.0451 1.0000 Uani . . . . .
C147 C 1.0321(4) 0.6079(4) 0.7377(3) 0.0555 1.0000 Uani . . . . .
C148 C 1.0564(6) 0.5469(4) 0.6935(3) 0.0694 1.0000 Uani . . . . .
C149 C 1.1468(6) 0.5267(4) 0.6779(3) 0.0730 1.0000 Uani . . . . .
C150 C 1.2128(5) 0.5684(4) 0.7067(3) 0.0645 1.0000 Uani . . . . .
N151 N 1.1923(3) 0.6295(3) 0.7508(2) 0.0476 1.0000 Uani . . . . .
Cu152 Cu 1.28068(4) 0.70326(4) 0.79576(3) 0.0477 1.0000 Uani . U . . .
O570 O 0.3227(14) 0.6325(15) 0.5984(9) 0.1238 0.395(15) Uani D U P 1 2
O70 O 0.3759(10) 0.6278(9) 0.6112(4) 0.1099 0.605(15) Uani D U P 1 1
O72 O 0.3456(11) 0.7350(6) 0.5349(8) 0.1410 0.605(15) Uani D U P 1 1
O572 O 0.4056(18) 0.7264(12) 0.5450(12) 0.1460 0.395(15) Uani D U P 1 2
O569 O 0.2922(15) 0.6579(12) 0.4892(9) 0.1394 0.395(15) Uani D U P 1 2
O69 O 0.2643(7) 0.6193(11) 0.5357(8) 0.1545 0.605(15) Uani D U P 1 1
H11 H 0.2753 0.2367 0.6772 0.0399 1.0000 Uiso R . . . .
H31 H 0.4110 0.4425 0.6744 0.0455 1.0000 Uiso R . . . .
H41 H 0.4337 0.4294 0.5661 0.0548 1.0000 Uiso R . . . .
H51 H 0.3813 0.3182 0.5140 0.0520 1.0000 Uiso R . . . .
H101 H 0.2956 -0.0002 0.5686 0.0597 1.0000 Uiso R . . . .
H102 H 0.2610 0.0543 0.5088 0.0597 1.0000 Uiso R . . . .
H112 H 0.1487 0.0351 0.6173 0.0568 1.0000 Uiso R . . . .
H111 H 0.1439 -0.0228 0.5567 0.0572 1.0000 Uiso R . . . .
H141 H -0.0276 0.1970 0.4953 0.0541 1.0000 Uiso R . . . .
H151 H -0.1868 0.2080 0.5099 0.0550 1.0000 Uiso R . . . .
H171 H -0.1571 0.0103 0.6287 0.0489 1.0000 Uiso R . . . .
H181 H 0.0025 -0.0061 0.6102 0.0491 1.0000 Uiso R . . . .
H192 H -0.3101 0.0742 0.6080 0.0549 1.0000 Uiso R . . . .
H191 H -0.3238 0.1266 0.5444 0.0547 1.0000 Uiso R . . . .
H212 H -0.4378 0.2709 0.6418 0.0548 1.0000 Uiso R . . . .
H211 H -0.4534 0.2031 0.5890 0.0548 1.0000 Uiso R . . . .
H221 H -0.5151 0.1719 0.6941 0.0558 1.0000 Uiso R . . . .
H222 H -0.4467 0.0980 0.6645 0.0557 1.0000 Uiso R . . . .
H241 H -0.4028 0.1797 0.8322 0.0821 1.0000 Uiso R . . . .
H242 H -0.4907 0.1985 0.7800 0.0823 1.0000 Uiso R . . . .
H251 H -0.4431 0.3248 0.8182 0.0661 1.0000 Uiso R . . . .
H252 H -0.4494 0.3136 0.7433 0.0660 1.0000 Uiso R . . . .
H271 H -0.3029 0.3655 0.8561 0.0679 1.0000 Uiso R . . . .
H272 H -0.2882 0.2656 0.8643 0.0680 1.0000 Uiso R . . . .
H291 H -0.1380 0.2247 0.9004 0.0469 1.0000 Uiso R . . . .
H301 H 0.0179 0.2280 0.9003 0.0438 1.0000 Uiso R . . . .
H321 H -0.0104 0.4187 0.7752 0.0548 1.0000 Uiso R . . . .
H331 H -0.1685 0.4151 0.7762 0.0580 1.0000 Uiso R . . . .
H352 H 0.1613 0.2809 0.9153 0.0492 1.0000 Uiso R . . . .
H351 H 0.1721 0.2177 0.8565 0.0490 1.0000 Uiso R . . . .
H362 H 0.2756 0.3537 0.8726 0.0479 1.0000 Uiso R . . . .
H361 H 0.3149 0.2583 0.8815 0.0481 1.0000 Uiso R . . . .
H411 H -0.1942 0.3387 0.6300 0.0769 1.0000 Uiso R . . . .
H421 H -0.0534 0.3810 0.6004 0.0899 1.0000 Uiso R . . . .
H431 H 0.0813 0.3038 0.6347 0.0959 1.0000 Uiso R . . . .
H441 H 0.0726 0.1912 0.7022 0.0782 1.0000 Uiso R . . . .
H471 H 0.0498 0.1022 0.7821 0.0792 1.0000 Uiso R . . . .
H481 H 0.0132 0.0198 0.8659 0.0922 1.0000 Uiso R . . . .
H491 H -0.1378 -0.0034 0.8871 0.0861 1.0000 Uiso R . . . .
H501 H -0.2567 0.0637 0.8213 0.0726 1.0000 Uiso R . . . .
H793 H 0.2779 1.0344 0.9151 0.0989 1.0000 Uiso R . . . .
H791 H 0.2957 1.1127 0.9559 0.0991 1.0000 Uiso R . . . .
H792 H 0.2997 1.0237 0.9875 0.0989 1.0000 Uiso R . . . .
H1011 H 0.7295 0.7866 0.8245 0.0410 1.0000 Uiso R . . . .
H1031 H 0.5438 0.9921 0.8118 0.0512 1.0000 Uiso R . . . .
H1041 H 0.4961 0.9689 0.9149 0.0627 1.0000 Uiso R . . . .
H1051 H 0.5647 0.8561 0.9728 0.0572 1.0000 Uiso R . . . .
H1101 H 0.7635 0.5988 0.9931 0.0611 1.0000 Uiso R . . . .
H1102 H 0.7234 0.5469 0.9371 0.0609 1.0000 Uiso R . . . .
H1111 H 0.8772 0.5011 0.9430 0.0519 1.0000 Uiso R . . . .
H1112 H 0.8690 0.5595 0.8830 0.0518 1.0000 Uiso R . . . .
H1141 H 1.0201 0.4959 0.8837 0.0449 1.0000 Uiso R . . . .
H1151 H 1.1751 0.4863 0.8626 0.0482 1.0000 Uiso R . . . .
H1171 H 1.2051 0.6684 0.9874 0.0477 1.0000 Uiso R . . . .
H1181 H 1.0482 0.6835 1.0041 0.0489 1.0000 Uiso R . . . .
H1191 H 1.3449 0.5544 0.9433 0.0590 1.0000 Uiso R . . . .
H1192 H 1.3242 0.5301 0.8716 0.0592 1.0000 Uiso R . . . .
H1212 H 1.4552 0.5971 0.8952 0.1341 1.0000 Uiso R . . . .
H1211 H 1.4743 0.6960 0.8666 0.1333 1.0000 Uiso R . . . .
H1221 H 1.5193 0.5901 0.7879 0.1113 1.0000 Uiso R . . . .
H1222 H 1.4243 0.5510 0.8011 0.1115 1.0000 Uiso R . . . .
H1241 H 1.5147 0.7341 0.7370 0.0901 1.0000 Uiso R . . . .
H1242 H 1.4385 0.7425 0.6834 0.0899 1.0000 Uiso R . . . .
H1251 H 1.4235 0.8194 0.8012 0.0868 1.0000 Uiso R . . . .
H1252 H 1.4245 0.8686 0.7335 0.0871 1.0000 Uiso R . . . .
H1271 H 1.2885 0.8816 0.6685 0.0600 1.0000 Uiso R . . . .
H1272 H 1.2956 0.7825 0.6626 0.0599 1.0000 Uiso R . . . .
H1291 H 1.1343 0.9295 0.7453 0.0490 1.0000 Uiso R . . . .
H1301 H 0.9766 0.9348 0.7408 0.0492 1.0000 Uiso R . . . .
H1321 H 0.9974 0.7449 0.6164 0.0436 1.0000 Uiso R . . . .
H1331 H 1.1573 0.7393 0.6216 0.0470 1.0000 Uiso R . . . .
H1351 H 0.8495 0.8090 0.5939 0.0470 1.0000 Uiso R . . . .
H1352 H 0.8335 0.7461 0.6502 0.0470 1.0000 Uiso R . . . .
H1361 H 0.7210 0.8951 0.6255 0.0477 1.0000 Uiso R . . . .
H1362 H 0.6904 0.8042 0.6144 0.0480 1.0000 Uiso R . . . .
H1411 H 1.2018 0.8352 0.8905 0.0561 1.0000 Uiso R . . . .
H1421 H 1.0576 0.8808 0.9333 0.0620 1.0000 Uiso R . . . .
H1431 H 0.9273 0.8215 0.8966 0.0619 1.0000 Uiso R . . . .
H1441 H 0.9442 0.7203 0.8208 0.0549 1.0000 Uiso R . . . .
H1471 H 0.9706 0.6215 0.7488 0.0642 1.0000 Uiso R . . . .
H1481 H 1.0104 0.5193 0.6740 0.0828 1.0000 Uiso R . . . .
H1491 H 1.1646 0.4852 0.6479 0.0871 1.0000 Uiso R . . . .
H1501 H 1.2743 0.5555 0.6959 0.0739 1.0000 Uiso R . . . .
H1091 H 0.7207 0.6651 0.8754 0.0529 1.0000 Uiso R . . . .
H91 H 0.3060 0.1176 0.6211 0.0531 1.0000 Uiso R . . . .
H1371 H 0.6583 0.7969 0.7132 0.0423 1.0000 Uiso R . . . .
H371 H 0.2641 0.2598 0.7687 0.0524 1.0000 Uiso R . . . .
H201 H -0.3025 0.2432 0.5991 0.0591 1.0000 Uiso R . . . .
H231 H -0.3725 0.1007 0.7483 0.0640 1.0000 Uiso R . . . .
H261 H -0.3137 0.3509 0.7541 0.0688 1.0000 Uiso R . . . .
H1261 H 1.2747 0.8615 0.7766 0.0784 1.0000 Uiso R . . . .
H1231 H 1.3937 0.6350 0.7197 0.1305 1.0000 Uiso R . . . .
H1201 H 1.3258 0.6914 0.9124 0.0874 1.0000 Uiso R . . . .
H731 H 0.5604 0.5689 0.5890 0.1811 1.0000 Uiso R . . . .
H732 H 0.6652 0.5805 0.5991 0.1809 1.0000 Uiso R . . . .
H733 H 0.6360 0.5245 0.5429 0.1811 1.0000 Uiso R . . . .
H761 H 0.4719 0.3369 0.9895 0.1282 1.0000 Uiso R . . . .
H762 H 0.4004 0.3968 0.9505 0.1282 1.0000 Uiso R . . . .
H763 H 0.4663 0.3269 0.9162 0.1282 1.0000 Uiso R . . . .
Cl68 Cl 0.3536(6) 0.6476(6) 0.5463(4) 0.0848 0.605(15) Uani D U P 1 1
O71 O 0.4247(9) 0.6082(9) 0.5081(6) 0.0982 0.605(15) Uani D U P 1 1
O571 O 0.4281(17) 0.5844(12) 0.5230(10) 0.0990 0.395(15) Uani D U P 1 2
Cl568 Cl 0.3613(9) 0.6522(9) 0.5382(6) 0.0848 0.395(15) Uani D U P 1 2

loop_
_atom_site_aniso_label
_atom_site_aniso_U_11
_atom_site_aniso_U_22
_atom_site_aniso_U_33
_atom_site_aniso_U_23
_atom_site_aniso_U_13
_atom_site_aniso_U_12
C1 0.033(2) 0.046(3) 0.028(2) 0.005(2) 0.0020(18) -0.006(2)
C2 0.033(2) 0.042(3) 0.030(2) 0.0046(19) 0.0006(18) -0.002(2)
C3 0.041(3) 0.038(3) 0.044(3) 0.003(2) 0.003(2) -0.001(2)
C4 0.048(3) 0.051(3) 0.044(3) 0.011(2) 0.011(2) -0.002(2)
C5 0.043(3) 0.061(3) 0.029(2) 0.010(2) 0.006(2) 0.000(2)
C6 0.031(2) 0.052(3) 0.026(2) 0.003(2) -0.0027(18) 0.001(2)
C7 0.036(3) 0.065(3) 0.025(2) -0.003(2) 0.0045(19) -0.003(2)
O8 0.074(3) 0.094(3) 0.0252(19) -0.0038(18) -0.0018(17) -0.017(2)
N9 0.045(2) 0.061(3) 0.031(2) -0.008(2) -0.0051(18) -0.007(2)
C10 0.051(3) 0.058(3) 0.045(3) -0.019(3) 0.002(2) -0.002(3)
C11 0.049(3) 0.046(3) 0.051(3) -0.011(2) 0.000(2) -0.002(2)
O12 0.045(2) 0.053(2) 0.0398(19) 0.0000(16) 0.0013(15) -0.0056(16)
C13 0.043(3) 0.045(3) 0.031(2) -0.009(2) 0.003(2) -0.006(2)
C14 0.057(3) 0.051(3) 0.034(3) 0.011(2) 0.002(2) -0.007(2)
C15 0.049(3) 0.053(3) 0.036(3) 0.008(2) -0.001(2) 0.004(2)
C16 0.044(3) 0.046(3) 0.033(2) -0.005(2) -0.001(2) -0.003(2)
C17 0.049(3) 0.040(3) 0.038(3) 0.002(2) 0.003(2) -0.008(2)
C18 0.052(3) 0.033(2) 0.042(3) 0.000(2) -0.001(2) -0.003(2)
C19 0.047(3) 0.054(3) 0.041(3) -0.010(2) -0.006(2) -0.007(2)
N20 0.038(2) 0.041(2) 0.045(2) 0.0045(18) -0.0021(18) -0.0008(17)
C21 0.045(3) 0.047(3) 0.051(3) 0.001(2) -0.011(2) 0.005(2)
C22 0.033(3) 0.048(3) 0.057(3) -0.007(2) -0.005(2) -0.003(2)
N23 0.043(2) 0.043(2) 0.047(2) 0.0012(19) 0.0022(19) -0.0013(18)
C24 0.048(3) 0.072(4) 0.049(3) -0.007(3) 0.007(3) -0.005(3)
C25 0.041(3) 0.061(4) 0.059(3) -0.014(3) 0.003(2) 0.006(3)
N26 0.047(2) 0.047(2) 0.048(2) -0.006(2) -0.0024(19) 0.001(2)
C27 0.052(3) 0.070(4) 0.050(3) -0.018(3) -0.004(3) 0.004(3)
C28 0.055(3) 0.045(3) 0.035(3) -0.015(2) -0.002(2) -0.001(2)
C29 0.054(3) 0.044(3) 0.027(2) -0.009(2) 0.004(2) -0.008(2)
C30 0.051(3) 0.036(2) 0.025(2) -0.0052(19) -0.001(2) -0.003(2)
C31 0.050(3) 0.035(2) 0.033(2) -0.009(2) -0.006(2) -0.010(2)
C32 0.071(4) 0.030(2) 0.044(3) 0.002(2) -0.011(3) -0.011(2)
C33 0.064(4) 0.034(3) 0.052(3) -0.005(2) -0.021(3) -0.002(2)
O34 0.053(2) 0.0384(18) 0.0383(18) 0.0033(14) -0.0082(15) -0.0119(15)
C35 0.054(3) 0.043(3) 0.029(2) 0.001(2) 0.000(2) -0.007(2)
C36 0.055(3) 0.048(3) 0.023(2) -0.009(2) -0.002(2) -0.010(2)
N37 0.059(3) 0.045(2) 0.0254(19) -0.0052(17) 0.0060(18) -0.016(2)
C38 0.038(2) 0.038(3) 0.032(2) -0.001(2) -0.0001(19) -0.004(2)
O39 0.114(4) 0.060(3) 0.043(2) -0.0104(19) 0.012(2) -0.047(3)
N40 0.046(3) 0.056(3) 0.050(3) -0.018(2) -0.004(2) -0.005(2)
C41 0.063(4) 0.072(4) 0.061(4) 0.004(3) 0.000(3) -0.023(3)
C42 0.077(5) 0.078(5) 0.076(5) -0.001(4) 0.005(4) -0.027(4)
C43 0.074(5) 0.076(5) 0.091(5) -0.018(4) 0.021(4) -0.023(4)
C44 0.047(3) 0.067(4) 0.088(5) -0.033(4) -0.007(3) -0.003(3)
C45 0.041(3) 0.053(3) 0.061(3) -0.025(3) -0.004(2) -0.004(2)
C46 0.042(3) 0.047(3) 0.070(4) -0.035(3) -0.024(3) 0.014(2)
C47 0.061(4) 0.047(3) 0.086(5) -0.020(3) -0.028(3) 0.007(3)
C48 0.081(5) 0.056(4) 0.075(5) -0.012(3) -0.033(4) 0.005(3)
C49 0.111(6) 0.047(4) 0.064(4) -0.001(3) -0.013(4) 0.010(4)
C50 0.079(4) 0.050(3) 0.052(3) -0.004(3) -0.015(3) 0.004(3)
N51 0.060(3) 0.042(2) 0.047(3) -0.007(2) -0.013(2) 0.006(2)
Cu52 0.0343(3) 0.0438(3) 0.0387(3) -0.0017(2) -0.0030(2) -0.0005(2)
Cl53 0.0589(8) 0.0418(7) 0.0435(7) 0.0019(5) -0.0028(5) -0.0103(5)
O54 0.123(4) 0.070(3) 0.058(2) -0.003(2) 0.023(2) 0.007(3)
O55 0.058(2) 0.063(3) 0.082(3) 0.006(2) -0.0184(19) -0.0159(18)
O56 0.053(2) 0.061(2) 0.079(3) 0.008(2) -0.0119(19) -0.0054(15)
O57 0.115(4) 0.050(2) 0.050(2) 0.0048(16) -0.005(2) -0.036(2)
Cl58 0.0530(7) 0.0451(7) 0.0454(7) -0.0007(5) -0.0044(5) 0.0060(5)
O59 0.080(3) 0.053(2) 0.061(2) -0.0150(18) 0.0148(19) -0.0040(19)
O60 0.074(3) 0.051(2) 0.090(3) 0.007(2) -0.038(2) 0.0001(18)
O61 0.071(3) 0.099(3) 0.075(3) 0.030(2) 0.016(2) 0.003(2)
O62 0.060(2) 0.079(3) 0.065(3) -0.027(2) -0.0166(19) 0.0083(18)
Cl63 0.0570(8) 0.0428(7) 0.0606(8) -0.0047(6) 0.0152(6) -0.0099(6)
O64 0.118(4) 0.138(5) 0.079(3) -0.047(3) 0.022(3) -0.071(4)
O65 0.091(3) 0.0478(16) 0.101(3) 0.011(2) -0.005(3) -0.007(2)
O66 0.082(2) 0.080(3) 0.153(5) 0.006(3) 0.067(3) 0.005(2)
O67 0.069(3) 0.105(4) 0.0645(18) 0.018(2) 0.011(2) -0.006(3)
C73 0.220(11) 0.056(4) 0.094(6) 0.019(3) -0.073(7) -0.030(6)
C74 0.091(5) 0.064(4) 0.071(4) 0.016(3) -0.032(4) -0.021(4)
N75 0.121(6) 0.085(4) 0.128(6) 0.052(4) -0.062(5) -0.051(4)
C76 0.056(4) 0.075(5) 0.124(7) -0.006(4) -0.002(4) -0.013(3)
C77 0.046(3) 0.063(4) 0.065(4) -0.013(3) 0.000(3) -0.001(2)
N78 0.067(3) 0.062(3) 0.096(4) -0.010(3) 0.008(3) -0.011(2)
C79 0.091(3) 0.057(4) 0.057(4) -0.002(3) 0.004(3) -0.012(3)
C80 0.091(3) 0.061(4) 0.053(3) 0.008(3) 0.002(3) 0.001(4)
N81 0.095(4) 0.129(6) 0.114(6) 0.015(5) 0.015(5) 0.011(5)
C101 0.034(2) 0.047(3) 0.029(2) -0.002(2) 0.0023(19) -0.002(2)
C102 0.034(2) 0.038(3) 0.035(2) -0.001(2) -0.0014(19) -0.0043(19)
C103 0.040(3) 0.041(3) 0.050(3) -0.005(2) -0.001(2) 0.001(2)
C104 0.045(3) 0.064(4) 0.052(3) -0.011(3) 0.013(2) 0.002(3)
C105 0.047(3) 0.063(3) 0.034(3) -0.007(2) 0.008(2) -0.007(3)
C106 0.041(3) 0.051(3) 0.030(2) 0.002(2) 0.002(2) -0.011(2)
C107 0.048(3) 0.056(3) 0.031(3) 0.004(2) 0.004(2) -0.013(2)
O108 0.098(3) 0.068(3) 0.028(2) 0.0057(17) 0.0018(19) -0.011(2)
N109 0.052(3) 0.054(3) 0.030(2) 0.0095(19) -0.0035(18) 0.001(2)
C110 0.057(3) 0.057(3) 0.046(3) 0.020(3) -0.005(3) -0.012(3)
C111 0.050(3) 0.040(3) 0.045(3) 0.009(2) -0.009(2) -0.007(2)
O112 0.048(2) 0.0464(19) 0.0351(18) -0.0006(15) -0.0008(15) -0.0106(16)
C113 0.049(3) 0.035(2) 0.030(2) 0.0090(19) -0.001(2) -0.007(2)
C114 0.061(3) 0.026(2) 0.035(2) 0.0035(19) -0.008(2) -0.009(2)
C115 0.053(3) 0.031(2) 0.035(2) 0.0028(18) -0.001(2) 0.003(2)
C116 0.052(2) 0.037(3) 0.029(2) 0.0078(19) -0.0065(19) -0.002(2)
C117 0.053(2) 0.047(3) 0.030(2) 0.0000(19) -0.006(2) -0.013(2)
C118 0.056(2) 0.044(3) 0.026(2) -0.006(2) 0.001(2) -0.011(2)
C119 0.052(2) 0.046(2) 0.044(3) 0.006(2) -0.007(2) 0.004(2)
N120 0.046(2) 0.053(2) 0.067(2) 0.008(2) -0.0096(19) -0.0052(19)
C121 0.037(2) 0.087(5) 0.138(5) 0.001(4) -0.018(3) 0.011(3)
C122 0.049(3) 0.066(4) 0.147(5) 0.000(3) 0.007(3) 0.021(3)
N123 0.059(3) 0.083(3) 0.129(4) 0.030(3) 0.044(3) 0.018(2)
C124 0.041(3) 0.096(3) 0.077(4) 0.006(3) 0.016(3) -0.011(3)
C125 0.046(2) 0.090(3) 0.094(5) -0.011(3) 0.007(3) -0.029(3)
N126 0.0436(19) 0.052(2) 0.061(2) 0.0025(19) -0.0040(19) -0.0109(19)
C127 0.045(2) 0.053(3) 0.054(2) 0.017(2) 0.005(2) -0.006(2)
C128 0.045(2) 0.044(3) 0.039(3) 0.0142(17) -0.0004(18) -0.0063(18)
C129 0.051(3) 0.040(3) 0.038(3) 0.0051(19) -0.009(2) -0.007(2)
C130 0.043(3) 0.043(3) 0.040(3) 0.001(2) -0.005(2) 0.000(2)
C131 0.041(3) 0.038(3) 0.028(2) 0.0073(19) 0.0006(19) -0.001(2)
C132 0.048(3) 0.039(3) 0.027(2) 0.0040(19) 0.001(2) -0.004(2)
C133 0.048(3) 0.042(3) 0.034(2) 0.0062(19) 0.004(2) 0.002(2)
O134 0.0399(18) 0.0474(19) 0.0376(18) -0.0041(15) -0.0036(14) -0.0019(15)
C135 0.043(3) 0.052(3) 0.023(2) 0.002(2) -0.0033(19) -0.007(2)
C136 0.044(3) 0.055(3) 0.022(2) 0.000(2) -0.0022(19) -0.005(2)
N137 0.038(2) 0.041(2) 0.0293(19) 0.0008(16) 0.0032(16) -0.0065(17)
C138 0.034(2) 0.040(3) 0.032(2) 0.001(2) -0.0056(19) -0.0008(19)
O139 0.067(2) 0.039(2) 0.0404(19) 0.0057(15) -0.0004(17) 0.0002(17)
N140 0.041(2) 0.035(2) 0.043(2) 0.0107(18) 0.0041(18) 0.0039(17)
C141 0.051(3) 0.045(3) 0.050(3) 0.009(2) 0.004(2) 0.000(2)
C142 0.058(3) 0.044(3) 0.056(3) 0.003(2) 0.010(3) 0.013(3)
C143 0.046(3) 0.052(3) 0.063(4) 0.016(3) 0.010(3) 0.009(3)
C144 0.042(3) 0.045(3) 0.055(3) 0.013(3) 0.003(2) 0.006(2)
C145 0.037(3) 0.041(3) 0.045(3) 0.025(2) 0.003(2) 0.004(2)
C146 0.053(3) 0.039(3) 0.041(3) 0.020(2) 0.003(2) 0.003(2)
C147 0.059(3) 0.054(3) 0.054(3) 0.023(3) 0.003(3) -0.013(3)
C148 0.098(5) 0.055(4) 0.057(4) 0.004(3) 0.003(4) -0.019(4)
C149 0.108(6) 0.053(4) 0.060(4) -0.005(3) 0.003(4) -0.013(4)
C150 0.083(4) 0.047(3) 0.059(4) 0.006(3) 0.017(3) 0.011(3)
N151 0.057(3) 0.040(2) 0.043(2) 0.0151(19) 0.011(2) 0.007(2)
Cu152 0.0356(3) 0.0507(4) 0.0533(4) 0.0113(3) 0.0113(3) 0.0087(3)
O570 0.112(12) 0.151(12) 0.100(7) 0.016(9) 0.059(7) 0.018(11)
O70 0.151(10) 0.117(7) 0.066(3) 0.000(4) 0.046(4) -0.038(8)
O72 0.132(10) 0.085(3) 0.194(11) 0.032(6) -0.015(9) 0.040(5)
O572 0.187(15) 0.094(8) 0.159(14) -0.010(10) 0.047(11) -0.025(8)
O569 0.150(12) 0.121(12) 0.135(10) 0.033(10) -0.023(8) 0.036(9)
O69 0.099(5) 0.194(11) 0.171(12) -0.002(11) 0.023(6) -0.021(6)
Cl68 0.0893(16) 0.0783(13) 0.081(2) 0.0014(13) 0.0366(14) 0.0169(11)
O71 0.093(6) 0.130(9) 0.064(6) -0.012(7) 0.024(5) 0.027(6)
O571 0.122(10) 0.081(7) 0.081(11) 0.033(7) 0.044(7) 0.043(6)
Cl568 0.0893(16) 0.0783(13) 0.081(2) 0.0014(13) 0.0366(14) 0.0169(11)

loop_
_atom_type_symbol
_atom_type_scat_dispersion_real
_atom_type_scat_dispersion_imag
_atom_type_scat_Cromer_Mann_a1
_atom_type_scat_Cromer_Mann_b1
_atom_type_scat_Cromer_Mann_a2
_atom_type_scat_Cromer_Mann_b2
_atom_type_scat_Cromer_Mann_a3
_atom_type_scat_Cromer_Mann_b3
_atom_type_scat_Cromer_Mann_a4
_atom_type_scat_Cromer_Mann_b4
_atom_type_scat_Cromer_Mann_c
_atom_type_scat_source
C 0.0033 0.0016 2.3100 20.8439 1.0200 10.2075 1.5886 0.5687 0.8650 51.6512 0.2156 'International Tables Vol C 4.2.6.8 and 6.1.1.4'
H 0.0000 0.0000 0.4930 10.5109 0.3229 26.1257 0.1402 3.1424 0.0408 57.7998 0.0030 'International Tables Vol C 4.2.6.8 and 6.1.1.4'
O 0.0106 0.0060 3.0485 13.2771 2.2868 5.7011 1.5463 0.3239 0.8670 32.9089 0.2508 'International Tables Vol C 4.2.6.8 and 6.1.1.4'
N 0.0061 0.0033 12.2126 0.0057 3.1322 9.8933 2.0125 28.9975 1.1663 0.5826 -11.5290 'International Tables Vol C 4.2.6.8 and 6.1.1.4'
Cl 0.1484 0.1585 11.4604 0.0104 7.1964 1.1662 6.2556 18.5194 1.6455 47.7784 -9.5574 'International Tables Vol C 4.2.6.8 and 6.1.1.4'
Cu 0.3201 1.2651 13.3380 3.5828 7.1676 0.2470 5.6158 11.3966 1.6735 64.8126 1.1910 'International Tables Vol C 4.2.6.8 and 6.1.1.4'

loop_
_geom_angle_atom_site_label_1
_geom_angle_atom_site_label_2
_geom_angle_atom_site_label_3
_geom_angle
_geom_angle_publ_flag
C2 C1 C6 120.8(4) yes
C2 C1 H11 119.6 no
C6 C1 H11 119.6 no
C1 C2 C3 119.1(4) yes
C1 C2 C38 123.0(4) yes
C3 C2 C38 117.8(4) yes
C2 C3 C4 120.5(5) yes
C2 C3 H31 120.3 no
C4 C3 H31 119.2 no
C3 C4 C5 120.1(5) yes
C3 C4 H41 120.5 no
C5 C4 H41 119.4 no
C4 C5 C6 120.5(4) yes
C4 C5 H51 120.6 no
C6 C5 H51 118.8 no
C5 C6 C1 119.0(5) yes
C5 C6 C7 117.9(4) yes
C1 C6 C7 123.1(4) yes
C6 C7 O8 120.1(5) yes
C6 C7 N9 117.2(4) yes
O8 C7 N9 122.7(5) yes
C7 N9 C10 123.9(4) yes
C7 N9 H91 117.0 no
C10 N9 H91 117.2 no
N9 C10 C11 112.3(4) yes
N9 C10 H101 110.0 no
C11 C10 H101 107.4 no
N9 C10 H102 108.6 no
C11 C10 H102 109.2 no
H101 C10 H102 109.3 no
C10 C11 O12 107.5(4) yes
C10 C11 H112 108.8 no
O12 C11 H112 109.4 no
C10 C11 H111 110.8 no
O12 C11 H111 110.6 no
H112 C11 H111 109.7 no
C11 O12 C13 117.2(4) yes
O12 C13 C14 115.1(4) yes
O12 C13 C18 124.5(5) yes
C14 C13 C18 120.4(5) yes
C13 C14 C15 119.9(5) yes
C13 C14 H141 120.0 no
C15 C14 H141 120.1 no
C14 C15 C16 121.1(5) yes
C14 C15 H151 120.0 no
C16 C15 H151 118.9 no
C15 C16 C17 117.9(5) yes
C15 C16 C19 120.7(5) yes
C17 C16 C19 121.4(5) yes
C16 C17 C18 122.0(5) yes
C16 C17 H171 119.0 no
C18 C17 H171 119.0 no
C17 C18 C13 118.6(5) yes
C17 C18 H181 121.1 no
C13 C18 H181 120.3 no
C16 C19 N20 111.5(4) yes
C16 C19 H192 110.9 no
N20 C19 H192 108.6 no
C16 C19 H191 109.1 no
N20 C19 H191 107.7 no
H192 C19 H191 109.0 no
C19 N20 C21 110.9(4) yes
C19 N20 Cu52 115.0(3) yes
C21 N20 Cu52 105.1(3) yes
C19 N20 H201 108.3 no
C21 N20 H201 107.6 no
Cu52 N20 H201 109.8 no
N20 C21 C22 108.9(4) yes
N20 C21 H212 107.3 no
C22 C21 H212 109.1 no
N20 C21 H211 110.8 no
C22 C21 H211 110.2 no
H212 C21 H211 110.5 no
C21 C22 N23 110.6(4) yes
C21 C22 H221 110.0 no
N23 C22 H221 110.8 no
C21 C22 H222 108.6 no
N23 C22 H222 107.6 no
H221 C22 H222 109.2 no
C22 N23 C24 113.9(4) yes
C22 N23 Cu52 111.4(3) yes
C24 N23 Cu52 108.4(3) yes
C22 N23 H231 107.5 no
C24 N23 H231 107.9 no
Cu52 N23 H231 107.6 no
N23 C24 C25 108.3(4) yes
N23 C24 Cu52 42.1(2) yes
C25 C24 Cu52 76.0(3) yes
N23 C24 H241 114.1 no
C25 C24 H241 112.7 no
Cu52 C24 H241 104.1 no
N23 C24 H242 95.3 no
C25 C24 H242 101.5 no
Cu52 C24 H242 128.4 no
H241 C24 H242 122.9 no
C24 C25 N26 108.9(4) yes
C24 C25 H251 108.9 no
N26 C25 H251 110.2 no
C24 C25 H252 109.4 no
N26 C25 H252 109.7 no
H251 C25 H252 109.7 no
C25 N26 C27 111.2(4) yes
C25 N26 Cu52 102.6(3) yes
C27 N26 Cu52 121.0(3) yes
C25 N26 H261 107.2 no
C27 N26 H261 107.0 no
Cu52 N26 H261 107.0 no
N26 C27 C28 115.0(5) yes
N26 C27 H271 107.2 no
C28 C27 H271 107.3 no
N26 C27 H272 107.0 no
C28 C27 H272 109.5 no
H271 C27 H272 111.0 no
C27 C28 C29 120.5(5) yes
C27 C28 C33 122.5(5) yes
C29 C28 C33 116.9(5) yes
C28 C29 C30 122.6(5) yes
C28 C29 H291 119.6 no
C30 C29 H291 117.8 no
C29 C30 C31 119.6(5) yes
C29 C30 H301 119.6 no
C31 C30 H301 120.8 no
C30 C31 C32 118.7(5) yes
C30 C31 O34 125.5(4) yes
C32 C31 O34 115.8(4) yes
C31 C32 C33 120.9(5) yes
C31 C32 H321 118.6 no
C33 C32 H321 120.5 no
C28 C33 C32 121.3(5) yes
C28 C33 H331 119.0 no
C32 C33 H331 119.7 no
C31 O34 C35 117.5(4) yes
O34 C35 C36 107.6(4) yes
O34 C35 H352 110.6 no
C36 C35 H352 109.4 no
O34 C35 H351 110.3 no
C36 C35 H351 108.0 no
H352 C35 H351 110.9 no
C35 C36 N37 111.9(4) yes
C35 C36 H362 108.5 no
N37 C36 H362 108.6 no
C35 C36 H361 109.3 no
N37 C36 H361 109.1 no
H362 C36 H361 109.4 no
C36 N37 C38 124.4(4) yes
C36 N37 H371 114.1 no
C38 N37 H371 115.5 no
C2 C38 N37 116.9(4) yes
C2 C38 O39 120.4(4) yes
N37 C38 O39 122.7(4) yes
C41 N40 C45 118.1(5) yes
C41 N40 Cu52 125.0(4) yes
C45 N40 Cu52 116.9(4) yes
N40 C41 C42 123.3(7) yes
N40 C41 H411 118.2 no
C42 C41 H411 118.5 no
C41 C42 C43 117.6(7) yes
C41 C42 H421 120.6 no
C43 C42 H421 121.8 no
C42 C43 C44 121.2(7) yes
C42 C43 H431 119.4 no
C44 C43 H431 119.4 no
C43 C44 C45 118.6(6) yes
C43 C44 H441 120.8 no
C45 C44 H441 120.6 no
C44 C45 N40 121.1(6) yes
C44 C45 C46 124.6(5) yes
N40 C45 C46 114.2(5) yes
C45 C46 C47 122.8(6) yes
C45 C46 N51 116.7(4) yes
C47 C46 N51 120.4(6) yes
C46 C47 C48 118.4(7) yes
C46 C47 H471 120.7 no
C48 C47 H471 120.9 no
C47 C48 C49 122.2(6) yes
C47 C48 H481 118.8 no
C49 C48 H481 119.0 no
C48 C49 C50 117.1(7) yes
C48 C49 H491 122.2 no
C50 C49 H491 120.7 no
C49 C50 N51 121.5(7) yes
C49 C50 H501 119.3 no
N51 C50 H501 119.2 no
C46 N51 C50 120.3(5) yes
C46 N51 Cu52 111.8(4) yes
C50 N51 Cu52 127.5(4) yes
N26 Cu52 N51 104.53(16) yes
N26 Cu52 N20 118.67(16) yes
N51 Cu52 N20 136.78(16) yes
N26 Cu52 N23 84.22(17) yes
N51 Cu52 N23 99.69(18) yes
N20 Cu52 N23 84.01(17) yes
N26 Cu52 N40 98.03(17) yes
N51 Cu52 N40 79.9(2) yes
N20 Cu52 N40 94.75(17) yes
N23 Cu52 N40 177.75(17) yes
N26 Cu52 C24 55.66(17) yes
N51 Cu52 C24 98.47(19) yes
N20 Cu52 C24 104.24(17) yes
N23 Cu52 C24 29.53(17) yes
N40 Cu52 C24 152.68(17) yes
O54 Cl53 O55 109.8(3) yes
O54 Cl53 O56 109.0(3) yes
O55 Cl53 O56 108.3(3) yes
O54 Cl53 O57 110.3(3) yes
O55 Cl53 O57 109.8(3) yes
O56 Cl53 O57 109.6(3) yes
O59 Cl58 O60 110.5(3) yes
O59 Cl58 O61 111.0(3) yes
O60 Cl58 O61 109.6(3) yes
O59 Cl58 O62 108.9(3) yes
O60 Cl58 O62 108.2(3) yes
O61 Cl58 O62 108.6(3) yes
O64 Cl63 O65 110.9(4) yes
O64 Cl63 O66 112.5(4) yes
O65 Cl63 O66 107.8(3) yes
O64 Cl63 O67 109.4(3) yes
O65 Cl63 O67 107.4(3) yes
O66 Cl63 O67 108.8(4) yes
C74 C73 H731 108.6 no
C74 C73 H732 109.6 no
H731 C73 H732 109.3 no
C74 C73 H733 108.6 no
H731 C73 H733 110.2 no
H732 C73 H733 110.4 no
C73 C74 N75 177.5(10) yes
C77 C76 H761 109.5 no
C77 C76 H762 109.1 no
H761 C76 H762 109.5 no
C77 C76 H763 109.0 no
H761 C76 H763 109.6 no
H762 C76 H763 110.1 no
C76 C77 N78 179.8(7) yes
C80 C79 H793 107.8 no
C80 C79 H791 108.7 no
H793 C79 H791 111.2 no
C80 C79 H792 108.6 no
H793 C79 H792 110.5 no
H791 C79 H792 109.9 no
C79 C80 N81 178.9(8) yes
C102 C101 C106 120.6(4) yes
C102 C101 H1011 120.3 no
C106 C101 H1011 119.1 no
C101 C102 C103 119.5(4) yes
C101 C102 C138 121.1(4) yes
C103 C102 C138 119.4(4) yes
C102 C103 C104 120.1(5) yes
C102 C103 H1031 119.9 no
C104 C103 H1031 120.0 no
C103 C104 C105 119.9(5) yes
C103 C104 H1041 119.6 no
C105 C104 H1041 120.5 no
C104 C105 C106 121.3(5) yes
C104 C105 H1051 118.9 no
C106 C105 H1051 119.8 no
C101 C106 C105 118.6(5) yes
C101 C106 C107 123.2(4) yes
C105 C106 C107 118.2(4) yes
C106 C107 O108 120.3(5) yes
C106 C107 N109 117.4(4) yes
O108 C107 N109 122.3(5) yes
C107 N109 C110 124.1(4) yes
C107 N109 H1091 117.2 no
C110 N109 H1091 116.6 no
N109 C110 C111 112.4(4) yes
N109 C110 H1101 108.2 no
C111 C110 H1101 108.6 no
N109 C110 H1102 108.2 no
C111 C110 H1102 109.5 no
H1101 C110 H1102 109.9 no
C110 C111 O112 108.1(4) yes
C110 C111 H1111 109.8 no
O112 C111 H1111 109.1 no
C110 C111 H1112 110.3 no
O112 C111 H1112 110.5 no
H1111 C111 H1112 109.0 no
C111 O112 C113 117.5(4) yes
O112 C113 C114 125.6(4) yes
O112 C113 C118 115.5(4) yes
C114 C113 C118 118.9(5) yes
C113 C114 C115 119.3(5) yes
C113 C114 H1141 121.0 no
C115 C114 H1141 119.7 no
C114 C115 C116 122.3(5) yes
C114 C115 H1151 118.1 no
C116 C115 H1151 119.5 no
C115 C116 C117 117.9(5) yes
C115 C116 C119 121.3(5) yes
C117 C116 C119 120.9(5) yes
C116 C117 C118 120.8(5) yes
C116 C117 H1171 120.5 no
C118 C117 H1171 118.7 no
C113 C118 C117 120.7(5) yes
C113 C118 H1181 119.6 no
C117 C118 H1181 119.6 no
C116 C119 N120 112.0(4) yes
C116 C119 H1191 109.3 no
N120 C119 H1191 108.5 no
C116 C119 H1192 109.4 no
N120 C119 H1192 107.3 no
H1191 C119 H1192 110.3 no
C119 N120 C121 110.8(5) yes
C119 N120 Cu152 118.0(3) yes
C121 N120 Cu152 102.4(4) yes
C119 N120 H1201 107.9 no
C121 N120 H1201 109.0 no
Cu152 N120 H1201 108.5 no
N120 C121 C122 105.0(5) yes
N120 C121 Cu152 45.9(3) yes
C122 C121 Cu152 72.6(4) yes
N120 C121 H1212 91.7 no
C122 C121 H1212 102.5 no
Cu152 C121 H1212 129.7 no
N120 C121 H1211 117.5 no
C122 C121 H1211 109.3 no
Cu152 C121 H1211 99.3 no
H1212 C121 H1211 127.8 no
C121 C122 N123 106.7(6) yes
C121 C122 H1221 112.1 no
N123 C122 H1221 111.1 no
C121 C122 H1222 109.0 no
N123 C122 H1222 109.9 no
H1221 C122 H1222 108.0 no
C122 N123 C124 122.1(6) yes
C122 N123 Cu152 106.0(4) yes
C124 N123 Cu152 109.2(4) yes
C122 N123 H1231 106.9 no
C124 N123 H1231 104.5 no
Cu152 N123 H1231 107.4 no
N123 C124 C125 112.2(5) yes
N123 C124 H1241 109.8 no
C125 C124 H1241 110.6 no
N123 C124 H1242 106.2 no
C125 C124 H1242 108.7 no
H1241 C124 H1242 109.2 no
C124 C125 N126 107.2(5) yes
C124 C125 H1251 106.6 no
N126 C125 H1251 109.1 no
C124 C125 H1252 111.1 no
N126 C125 H1252 110.2 no
H1251 C125 H1252 112.5 no
C125 N126 C127 112.5(5) yes
C125 N126 Cu152 103.3(4) yes
C127 N126 Cu152 114.9(3) yes
C125 N126 H1261 108.8 no
C127 N126 H1261 108.7 no
Cu152 N126 H1261 108.4 no
N126 C127 C128 111.4(4) yes
N126 C127 H1271 108.6 no
C128 C127 H1271 110.3 no
N126 C127 H1272 106.6 no
C128 C127 H1272 109.3 no
H1271 C127 H1272 110.6 no
C127 C128 C129 121.0(5) yes
C127 C128 C133 121.2(5) yes
C129 C128 C133 117.8(5) yes
C128 C129 C130 120.7(5) yes
C128 C129 H1291 119.8 no
C130 C129 H1291 119.5 no
C129 C130 C131 120.9(5) yes
C129 C130 H1301 118.9 no
C131 C130 H1301 120.1 no
C130 C131 C132 120.2(4) yes
C130 C131 O134 115.1(4) yes
C132 C131 O134 124.7(4) yes
C131 C132 C133 118.2(5) yes
C131 C132 H1321 121.5 no
C133 C132 H1321 120.3 no
C132 C133 C128 122.2(5) yes
C132 C133 H1331 118.2 no
C128 C133 H1331 119.5 no
C131 O134 C135 118.5(4) yes
O134 C135 C136 106.4(4) yes
O134 C135 H1351 110.1 no
C136 C135 H1351 110.2 no
O134 C135 H1352 110.9 no
C136 C135 H1352 108.9 no
H1351 C135 H1352 110.3 no
C135 C136 N137 111.6(4) yes
C135 C136 H1361 107.1 no
N137 C136 H1361 109.3 no
C135 C136 H1362 108.4 no
N137 C136 H1362 109.7 no
H1361 C136 H1362 110.7 no
C136 N137 C138 123.9(4) yes
C136 N137 H1371 113.2 no
C138 N137 H1371 114.3 no
C102 C138 N137 115.7(4) yes
C102 C138 O139 121.1(4) yes
N137 C138 O139 123.3(4) yes
C141 N140 C145 119.5(4) yes
C141 N140 Cu152 125.6(4) yes
C145 N140 Cu152 115.0(3) yes
N140 C141 C142 122.0(5) yes
N140 C141 H1411 118.7 no
C142 C141 H1411 119.3 no
C141 C142 C143 117.4(5) yes
C141 C142 H1421 119.6 no
C143 C142 H1421 122.9 no
C142 C143 C144 120.9(5) yes
C142 C143 H1431 119.3 no
C144 C143 H1431 119.8 no
C143 C144 C145 118.8(5) yes
C143 C144 H1441 120.1 no
C145 C144 H1441 121.0 no
C144 C145 N140 121.4(5) yes
C144 C145 C146 122.8(5) yes
N140 C145 C146 115.8(4) yes
C145 C146 C147 123.4(5) yes
C145 C146 N151 114.8(5) yes
C147 C146 N151 121.9(5) yes
C146 C147 C148 118.7(6) yes
C146 C147 H1471 120.9 no
C148 C147 H1471 120.4 no
C147 C148 C149 120.1(7) yes
C147 C148 H1481 120.1 no
C149 C148 H1481 119.8 no
C148 C149 C150 118.7(6) yes
C148 C149 H1491 121.2 no
C150 C149 H1491 120.1 no
C149 C150 N151 123.4(6) yes
C149 C150 H1501 119.2 no
N151 C150 H1501 117.4 no
C150 N151 C146 117.1(5) yes
C150 N151 Cu152 129.0(4) yes
C146 N151 Cu152 113.8(4) yes
N126 Cu152 N120 127.00(18) yes
N126 Cu152 N151 117.77(17) yes
N120 Cu152 N151 115.24(17) yes
N126 Cu152 N123 82.9(2) yes
N120 Cu152 N123 86.6(2) yes
N151 Cu152 N123 102.1(3) yes
N126 Cu152 N140 92.35(17) yes
N120 Cu152 N140 95.82(18) yes
N151 Cu152 N140 80.61(17) yes
N123 Cu152 N140 175.2(2) yes
N126 Cu152 C121 107.9(2) yes
N120 Cu152 C121 31.7(2) yes
N151 Cu152 C121 126.6(2) yes
N123 Cu152 C121 56.6(3) yes
N140 Cu152 C121 124.9(2) yes
O69 Cl68 O70 106.0(8) yes
O69 Cl68 O72 107.9(10) yes
O70 Cl68 O72 111.3(9) yes
O69 Cl68 O71 114.0(9) yes
O70 Cl68 O71 108.1(8) yes
O72 Cl68 O71 109.5(9) yes
O569 Cl568 O570 111.4(11) yes
O569 Cl568 O572 113.8(13) yes
O570 Cl568 O572 107.9(13) yes
O569 Cl568 O571 107.3(13) yes
O570 Cl568 O571 106.7(12) yes
O572 Cl568 O571 109.6(13) yes

loop_
_geom_bond_atom_site_label_1
_geom_bond_atom_site_label_2
_geom_bond_distance
_geom_bond_publ_flag
C1 C2 1.388(7) yes
C1 C6 1.388(6) yes
C1 H11 0.940 no
C2 C3 1.388(7) yes
C2 C38 1.514(6) yes
C3 C4 1.386(7) yes
C3 H31 0.924 no
C4 C5 1.370(8) yes
C4 H41 0.934 no
C5 C6 1.399(7) yes
C5 H51 0.930 no
C6 C7 1.503(7) yes
C7 O8 1.222(6) yes
C7 N9 1.335(7) yes
N9 C10 1.454(7) yes
N9 H91 0.849 no
C10 C11 1.517(8) yes
C10 H101 0.959 no
C10 H102 0.974 no
C11 O12 1.431(6) yes
C11 H112 0.978 no
C11 H111 0.971 no
O12 C13 1.369(6) yes
C13 C14 1.379(7) yes
C13 C18 1.384(7) yes
C14 C15 1.379(7) yes
C14 H141 0.928 no
C15 C16 1.388(7) yes
C15 H151 0.937 no
C16 C17 1.383(7) yes
C16 C19 1.499(7) yes
C17 C18 1.388(7) yes
C17 H171 0.939 no
C18 H181 0.943 no
C19 N20 1.497(6) yes
C19 H192 0.969 no
C19 H191 0.965 no
N20 C21 1.488(6) yes
N20 Cu52 2.071(4) yes
N20 H201 0.882 no
C21 C22 1.523(8) yes
C21 H212 0.965 no
C21 H211 0.980 no
C22 N23 1.497(6) yes
C22 H221 0.976 no
C22 H222 0.974 no
N23 C24 1.484(7) yes
N23 Cu52 2.019(4) yes
N23 H231 0.889 no
C24 C25 1.522(8) yes
C24 Cu52 2.858(5) yes
C24 H241 0.960 no
C24 H242 0.961 no
C25 N26 1.466(7) yes
C25 H251 0.973 no
C25 H252 0.975 no
N26 C27 1.486(7) yes
N26 Cu52 2.198(4) yes
N26 H261 0.877 no
C27 C28 1.497(8) yes
C27 H271 0.968 no
C27 H272 0.971 no
C28 C29 1.385(7) yes
C28 C33 1.390(8) yes
C29 C30 1.375(7) yes
C29 H291 0.926 no
C30 C31 1.381(7) yes
C30 H301 0.928 no
C31 C32 1.391(7) yes
C31 O34 1.361(6) yes
C32 C33 1.366(8) yes
C32 H321 0.929 no
C33 H331 0.926 no
O34 C35 1.439(6) yes
C35 C36 1.490(7) yes
C35 H352 0.970 no
C35 H351 0.977 no
C36 N37 1.467(6) yes
C36 H362 0.971 no
C36 H361 0.965 no
N37 C38 1.310(6) yes
N37 H371 0.869 no
C38 O39 1.233(6) yes
N40 C41 1.362(8) yes
N40 C45 1.337(7) yes
N40 Cu52 2.003(5) yes
C41 C42 1.384(9) yes
C41 H411 0.933 no
C42 C43 1.361(11) yes
C42 H421 0.923 no
C43 C44 1.364(10) yes
C43 H431 0.939 no
C44 C45 1.420(8) yes
C44 H441 0.921 no
C45 C46 1.452(9) yes
C46 C47 1.399(8) yes
C46 N51 1.374(7) yes
C47 C48 1.362(10) yes
C47 H471 0.932 no
C48 C49 1.359(11) yes
C48 H481 0.921 no
C49 C50 1.441(9) yes
C49 H491 0.924 no
C50 N51 1.309(8) yes
C50 H501 0.943 no
N51 Cu52 2.078(4) yes
Cl53 O54 1.427(4) yes
Cl53 O55 1.420(4) yes
Cl53 O56 1.449(4) yes
Cl53 O57 1.430(4) yes
Cl58 O59 1.430(4) yes
Cl58 O60 1.436(4) yes
Cl58 O61 1.427(4) yes
Cl58 O62 1.438(4) yes
Cl63 O64 1.394(5) yes
Cl63 O65 1.427(4) yes
Cl63 O66 1.424(4) yes
Cl63 O67 1.425(4) yes
C73 C74 1.427(7) yes
C73 H731 0.957 no
C73 H732 0.962 no
C73 H733 0.962 no
C74 N75 1.125(6) yes
C76 C77 1.422(7) yes
C76 H761 0.952 no
C76 H762 0.961 no
C76 H763 0.954 no
C77 N78 1.139(6) yes
C79 C80 1.440(7) yes
C79 H793 0.951 no
C79 H791 0.956 no
C79 H792 0.950 no
C80 N81 1.137(7) yes
C101 C102 1.399(7) yes
C101 C106 1.400(6) yes
C101 H1011 0.934 no
C102 C103 1.388(7) yes
C102 C138 1.488(6) yes
C103 C104 1.389(8) yes
C103 H1031 0.928 no
C104 C105 1.382(8) yes
C104 H1041 0.930 no
C105 C106 1.386(7) yes
C105 H1051 0.932 no
C106 C107 1.498(7) yes
C107 O108 1.233(6) yes
C107 N109 1.329(7) yes
N109 C110 1.464(7) yes
N109 H1091 0.854 no
C110 C111 1.503(8) yes
C110 H1101 0.975 no
C110 H1102 0.977 no
C111 O112 1.425(6) yes
C111 H1111 0.956 no
C111 H1112 0.959 no
O112 C113 1.363(6) yes
C113 C114 1.390(7) yes
C113 C118 1.392(7) yes
C114 C115 1.380(7) yes
C114 H1141 0.921 no
C115 C116 1.375(7) yes
C115 H1151 0.929 no
C116 C117 1.394(7) yes
C116 C119 1.510(7) yes
C117 C118 1.372(7) yes
C117 H1171 0.942 no
C118 H1181 0.929 no
C119 N120 1.495(7) yes
C119 H1191 0.974 no
C119 H1192 0.977 no
N120 C121 1.546(8) yes
N120 Cu152 2.110(5) yes
N120 H1201 0.904 no
C121 C122 1.559(12) yes
C121 Cu152 2.872(7) yes
C121 H1212 0.964 no
C121 H1211 0.970 no
C122 N123 1.480(10) yes
C122 H1221 0.980 no
C122 H1222 0.989 no
N123 C124 1.531(9) yes
N123 Cu152 2.035(5) yes
N123 H1231 0.907 no
C124 C125 1.477(10) yes
C124 H1241 0.961 no
C124 H1242 0.975 no
C125 N126 1.491(7) yes
C125 H1251 0.976 no
C125 H1252 0.972 no
N126 C127 1.491(7) yes
N126 Cu152 2.112(5) yes
N126 H1261 0.914 no
C127 C128 1.509(7) yes
C127 H1271 0.967 no
C127 H1272 0.961 no
C128 C129 1.403(7) yes
C128 C133 1.383(7) yes
C129 C130 1.372(7) yes
C129 H1291 0.931 no
C130 C131 1.375(7) yes
C130 H1301 0.927 no
C131 C132 1.398(7) yes
C131 O134 1.368(6) yes
C132 C133 1.397(7) yes
C132 H1321 0.929 no
C133 H1331 0.939 no
O134 C135 1.424(6) yes
C135 C136 1.511(7) yes
C135 H1351 0.963 no
C135 H1352 0.962 no
C136 N137 1.453(6) yes
C136 H1361 0.958 no
C136 H1362 0.970 no
N137 C138 1.335(6) yes
N137 H1371 0.851 no
C138 O139 1.240(6) yes
N140 C141 1.329(7) yes
N140 C145 1.353(7) yes
N140 Cu152 2.002(4) yes
C141 C142 1.404(7) yes
C141 H1411 0.934 no
C142 C143 1.387(8) yes
C142 H1421 0.922 no
C143 C144 1.355(8) yes
C143 H1431 0.929 no
C144 C145 1.391(7) yes
C144 H1441 0.927 no
C145 C146 1.488(8) yes
C146 C147 1.409(8) yes
C146 N151 1.337(7) yes
C147 C148 1.373(9) yes
C147 H1471 0.923 no
C148 C149 1.355(10) yes
C148 H1481 0.938 no
C149 C150 1.372(10) yes
C149 H1491 0.936 no
C150 N151 1.364(7) yes
C150 H1501 0.921 no
N151 Cu152 2.074(5) yes
O570 Cl568 1.429(9) yes
O70 Cl68 1.431(8) yes
O72 Cl68 1.408(8) yes
O572 Cl568 1.421(9) yes
O569 Cl568 1.437(9) yes
O69 Cl68 1.435(8) yes
Cl68 O71 1.404(7) yes
O571 Cl568 1.412(9) yes

loop_
_geom_hbond_atom_site_label_D
_geom_hbond_atom_site_label_H
_geom_hbond_atom_site_label_A
_geom_hbond_site_symmetry_A
_geom_hbond_angle_DHA
_geom_hbond_distance_DH
_geom_hbond_distance_HA
_geom_hbond_distance_DA
_geom_hbond_publ_flag
C1 H11 O56 . 165.33 0.940 2.509 3.426(8) yes
C4 H41 O71 2_666 124.5 0.934 2.593 3.216(8) yes
C15 H151 O72 2_566 150.6 0.937 2.563 3.410(8) yes
C15 H151 O569 2_566 150.6 0.937 2.497 3.346(8) yes
C44 H441 O56 . 171.47 0.921 2.562 3.476(8) yes
C79 H793 O57 1_565 166.27 0.951 2.476 3.407(8) yes
C79 H791 O108 2_677 153.45 0.956 2.513 3.395(8) yes
C101 H1011 O62 . 156.21 0.934 2.471 3.346(8) yes
C110 H1102 N78 . 160.94 0.977 2.499 3.437(8) yes
C117 H1171 O65 2_767 158.24 0.942 2.542 3.434(8) yes
C119 H1192 O39 1_655 174.32 0.977 2.587 3.560(8) yes
C122 H1222 O39 1_655 170.0 0.989 2.536 3.514(8) yes
C129 H1291 O57 1_665 157.02 0.931 2.595 3.471(8) yes
C141 H1411 O67 2_767 160.07 0.934 2.465 3.358(8) yes
C147 H1471 O62 . 177.47 0.923 2.516 3.438(8) yes
N109 H1091 O62 . 141.23 0.854 2.419 3.131(8) yes
N9 H91 O54 . 146.83 0.849 2.343 3.089(8) yes
N137 H1371 O60 . 137.19 0.851 2.301 2.982(8) yes
N37 H371 O56 . 148.98 0.869 2.341 3.118(8) yes
N20 H201 O569 2_566 159.1 0.882 2.442 3.281(8) yes
N23 H231 O139 1_445 145.73 0.889 2.093 2.871(8) yes
N26 H261 N75 1_455 139.16 0.877 2.313 3.032(8) yes
N126 H1261 O57 1_665 146.87 0.914 2.201 3.009(8) yes
N123 H1231 O70 1_655 150.4 0.907 2.307 3.128(8) yes
N120 H1201 O65 2_767 152.04 0.904 2.340 3.167(8) yes
C73 H731 O571 . 136.1 0.957 2.363 3.124(8) yes
C73 H732 O60 . 128.8 0.962 2.569 3.259(8) yes
C73 H733 O571 2_666 131.3 0.962 2.500 3.217(8) yes

loop_
_platon_squeeze_void_nr
_platon_squeeze_void_average_x
_platon_squeeze_void_average_y
_platon_squeeze_void_average_z
_platon_squeeze_void_volume
_platon_squeeze_void_count_electrons
_platon_squeeze_void_content
1 0.000 0.500 0.500 197 15 ' '
2 0.500 0.000 0.500 145 13 ' '
